data_7233386
loop_
_publ_author_name
'He, Zimo'
'Zhao, Xi'
'Pan, Xinbo'
'Li, Yuanyuan'
'Wang, XiaoXiao'
'Xu, Haitao'
'Xu, Zhenliang'

_publ_section_title
;
 Ligand geometry controlling Zn-MOF partial structures for their catalytic
 performance in Knoevenagel condensation
;
_journal_issue 43
_journal_name_full 'RSC Advances'
_journal_page_first 25170
_journal_paper_doi 10.1039/C9RA04499J
_journal_volume 9
_journal_year 2019
_chemical_formula_sum 'C23 H21 N5 O7 Zn'
_chemical_formula_weight 544.82
_space_group_IT_number 2
_space_group_name_Hall '-P 1'
_space_group_name_H-M_alt 'P -1'
_symmetry_cell_setting triclinic
_symmetry_space_group_name_Hall '-P 1'
_symmetry_space_group_name_H-M 'P -1'
_atom_sites_solution_hydrogens geom
_atom_sites_solution_primary direct
_atom_sites_solution_secondary difmap
_audit_creation_method SHELXL-97
_audit_update_record
;
2019-05-18 deposited with the CCDC.    2019-07-30 downloaded from the CCDC.
;
_cell_angle_alpha 104.460(9)
_cell_angle_beta 101.001(9)
_cell_angle_gamma 102.349(6)
_cell_formula_units_Z 2
_cell_length_a 8.585(5)
_cell_length_b 10.181(6)
_cell_length_c 14.860(12)
_cell_measurement_reflns_used 4041
_cell_measurement_temperature 293(2)
_cell_measurement_theta_max 27.52
_cell_measurement_theta_min 2.51
_cell_volume 1186.9(14)
_computing_cell_refinement 'Bruker SAINT'
_computing_data_collection 'Bruker APEX2'
_computing_data_reduction 'Bruker SAINT'
_computing_molecular_graphics 'Bruker SHELXTL'
_computing_publication_material 'Bruker SHELXTL'
_computing_structure_refinement 'SHELXL-97 (Sheldrick, 2008)'
_computing_structure_solution 'SHELXS-97 (Sheldrick, 2008)'
_diffrn_ambient_temperature 293(2)
_diffrn_measured_fraction_theta_full 0.980
_diffrn_measured_fraction_theta_max 0.980
_diffrn_measurement_device_type 'Bruker APEX-II CCD'
_diffrn_measurement_method '\f and \w scans'
_diffrn_radiation_monochromator graphite
_diffrn_radiation_source 'fine-focus sealed tube'
_diffrn_radiation_type MoK\a
_diffrn_radiation_wavelength 0.71073
_diffrn_reflns_av_R_equivalents 0.0165
_diffrn_reflns_av_sigmaI/netI 0.0264
_diffrn_reflns_limit_h_max 8
_diffrn_reflns_limit_h_min -10
_diffrn_reflns_limit_k_max 12
_diffrn_reflns_limit_k_min -12
_diffrn_reflns_limit_l_max 16
_diffrn_reflns_limit_l_min -17
_diffrn_reflns_number 6078
_diffrn_reflns_theta_full 25.05
_diffrn_reflns_theta_max 25.05
_diffrn_reflns_theta_min 2.15
_exptl_absorpt_coefficient_mu 1.089
_exptl_absorpt_correction_T_max 0.8989
_exptl_absorpt_correction_T_min 0.8450
_exptl_absorpt_correction_type multi-scan
_exptl_absorpt_process_details sadabs
_exptl_crystal_density_diffrn 1.524
_exptl_crystal_density_method 'not measured'
_exptl_crystal_F_000 560
_exptl_crystal_size_max 0.16
_exptl_crystal_size_mid 0.13
_exptl_crystal_size_min 0.10
_refine_diff_density_max 0.818
_refine_diff_density_min -0.675
_refine_diff_density_rms 0.062
_refine_ls_extinction_method none
_refine_ls_goodness_of_fit_ref 1.001
_refine_ls_hydrogen_treatment constr
_refine_ls_matrix_type full
_refine_ls_number_parameters 329
_refine_ls_number_reflns 4117
_refine_ls_number_restraints 0
_refine_ls_restrained_S_all 1.001
_refine_ls_R_factor_all 0.0395
_refine_ls_R_factor_gt 0.0362
_refine_ls_shift/su_max 0.001
_refine_ls_shift/su_mean 0.000
_refine_ls_structure_factor_coef Fsqd
_refine_ls_weighting_details 'calc w=1/[\s^2^(Fo^2^)+(0.0483P)^2^+1.4654P] where P=(Fo^2^+2Fc^2^)/3'
_refine_ls_weighting_scheme calc
_refine_ls_wR_factor_gt 0.0949
_refine_ls_wR_factor_ref 0.0972
_reflns_number_gt 3783
_reflns_number_total 4117
_reflns_threshold_expression >2sigma(I)
_cod_data_source_file c9ra04499j2.cif
_cod_data_source_block 161201a
_cod_depositor_comments
;
The following automatic conversions were performed:

'_symmetry_cell_setting' value 'Triclinic' changed to 'triclinic'
according to
/home/data/users/saulius/crontab/automatic-downloads/rss-feeds/RSC/lib/dictionaries/cif_core.dic
dictionary named 'cif_core.dic' version 2.4.2 from 2011-04-26.

Automatic conversion script
Id: cif_fix_values 4973 2017-02-22 13:04:09Z antanas 
;
_cod_original_sg_symbol_H-M P-1
_cod_database_code 7233386

loop_
_symmetry_equiv_pos_as_xyz
'x, y, z'
'-x, -y, -z'

loop_
_atom_site_label
_atom_site_type_symbol
_atom_site_fract_x
_atom_site_fract_y
_atom_site_fract_z
_atom_site_U_iso_or_equiv
_atom_site_adp_type
_atom_site_occupancy
_atom_site_symmetry_multiplicity
_atom_site_calc_flag
_atom_site_refinement_flags
Zn1 Zn 0.49581(4) 0.09146(3) 0.64941(2) 0.02988(12) Uani 1 1 d .
C1 C 0.4259(3) 0.3205(3) 0.61979(19) 0.0303(6) Uani 1 1 d .
C2 C 0.3590(3) 0.4171(3) 0.57184(18) 0.0275(5) Uani 1 1 d .
C3 C 0.4308(3) 0.5617(3) 0.60872(18) 0.0283(5) Uani 1 1 d .
H3 H 0.5193 0.5971 0.6632 0.034 Uiso 1 1 calc R
C4 C 0.3730(3) 0.6539(3) 0.56576(18) 0.0284(5) Uani 1 1 d .
C5 C 0.2395(3) 0.6021(3) 0.48546(19) 0.0304(6) Uani 1 1 d .
H5 H 0.1978 0.6628 0.4564 0.036 Uiso 1 1 calc R
C6 C 0.1699(3) 0.4578(3) 0.44974(19) 0.0310(6) Uani 1 1 d .
C7 C 0.2278(3) 0.3636(3) 0.49020(19) 0.0320(6) Uani 1 1 d .
H7 H 0.1802 0.2669 0.4634 0.038 Uiso 1 1 calc R
C8 C 0.4577(4) 0.8102(3) 0.60849(19) 0.0333(6) Uani 1 1 d .
C9 C 0.4953(3) 0.2097(3) 0.85661(19) 0.0338(6) Uani 1 1 d .
H9 H 0.5643 0.2903 0.8519 0.041 Uiso 1 1 calc R
C10 C 0.4675(3) 0.2115(3) 0.9456(2) 0.0373(6) Uani 1 1 d .
C11 C 0.3614(5) 0.0920(4) 0.9503(3) 0.0604(10) Uani 1 1 d .
H11 H 0.3378 0.0879 1.0082 0.072 Uiso 1 1 calc R
C12 C 0.2907(5) -0.0216(4) 0.8679(3) 0.0685(12) Uani 1 1 d .
H12 H 0.2186 -0.1024 0.8702 0.082 Uiso 1 1 calc R
C13 C 0.3267(4) -0.0149(3) 0.7837(2) 0.0475(8) Uani 1 1 d .
H13 H 0.2786 -0.0923 0.7290 0.057 Uiso 1 1 calc R
C14 C 0.5538(4) 0.3354(3) 1.0312(2) 0.0401(7) Uani 1 1 d .
C15 C 0.4913(6) 0.3563(4) 1.1193(3) 0.0782(13) Uani 1 1 d .
H15A H 0.5306 0.3003 1.1569 0.117 Uiso 1 1 calc R
H15B H 0.3729 0.3282 1.1010 0.117 Uiso 1 1 calc R
H15C H 0.5303 0.4541 1.1567 0.117 Uiso 1 1 calc R
C16 C 0.9118(3) 0.5491(3) 1.14090(19) 0.0356(6) Uani 1 1 d .
C17 C 1.0019(4) 0.4421(4) 1.1117(3) 0.0555(9) Uani 1 1 d .
H17A H 0.9288 0.3629 1.0601 0.083 Uiso 1 1 calc R
H17B H 1.0407 0.4110 1.1655 0.083 Uiso 1 1 calc R
H17C H 1.0942 0.4834 1.0905 0.083 Uiso 1 1 calc R
C18 C 0.9983(3) 0.6806(3) 1.22244(19) 0.0328(6) Uani 1 1 d .
C19 C 1.1679(3) 0.7248(3) 1.25222(19) 0.0330(6) Uani 1 1 d .
H19 H 1.2268 0.6700 1.2208 0.040 Uiso 1 1 calc R
C20 C 1.1699(4) 0.9202(3) 1.3714(2) 0.0374(6) Uani 1 1 d .
H20 H 1.2277 1.0025 1.4209 0.045 Uiso 1 1 calc R
C21 C 0.9995(4) 0.8804(3) 1.3484(2) 0.0454(7) Uani 1 1 d .
H21 H 0.9435 0.9340 1.3833 0.055 Uiso 1 1 calc R
C22 C 0.9127(4) 0.7602(3) 1.2730(2) 0.0421(7) Uani 1 1 d .
H22 H 0.7979 0.7331 1.2563 0.051 Uiso 1 1 calc R
C23 C 0.2463(8) 0.0174(11) 0.1350(4) 0.156(4) Uani 1 1 d .
H23A H 0.3058 0.0911 0.1147 0.234 Uiso 1 1 calc R
H23B H 0.2466 -0.0726 0.0950 0.234 Uiso 1 1 calc R
H23C H 0.2983 0.0289 0.2007 0.234 Uiso 1 1 calc R
N1 N 0.4290(3) 0.0995(2) 0.77686(16) 0.0334(5) Uani 1 1 d .
N2 N 0.6821(3) 0.4173(3) 1.02357(17) 0.0434(6) Uani 1 1 d .
N3 N 0.7614(3) 0.5368(3) 1.10208(17) 0.0429(6) Uani 1 1 d .
N4 N 1.2534(3) 0.8429(2) 1.32412(15) 0.0319(5) Uani 1 1 d .
N5 N 0.0279(3) 0.4010(3) 0.36467(18) 0.0438(6) Uani 1 1 d .
O1 O 0.3699(2) 0.18807(18) 0.57578(14) 0.0367(4) Uani 1 1 d .
O2 O 0.5295(3) 0.3704(2) 0.69826(14) 0.0449(5) Uani 1 1 d .
O3 O 0.5793(3) 0.8502(2) 0.67737(16) 0.0520(6) Uani 1 1 d .
O4 O 0.3934(3) 0.89225(18) 0.57114(14) 0.0373(5) Uani 1 1 d .
O5 O -0.0425(3) 0.4819(3) 0.33911(17) 0.0578(6) Uani 1 1 d .
O6 O -0.0147(4) 0.2754(3) 0.3246(2) 0.0883(11) Uani 1 1 d .
O1W O 0.1246(10) 0.0228(15) 0.1290(5) 0.305(7) Uani 1 1 d .
H1W H 0.0623 -0.0448 0.0849 0.458 Uiso 1 1 calc R

loop_
_atom_site_aniso_label
_atom_site_aniso_U_11
_atom_site_aniso_U_22
_atom_site_aniso_U_33
_atom_site_aniso_U_23
_atom_site_aniso_U_13
_atom_site_aniso_U_12
Zn1 0.03340(19) 0.01893(17) 0.02941(18) 0.00315(12) -0.00156(13) 0.00444(12)
C1 0.0383(15) 0.0243(13) 0.0334(14) 0.0106(11) 0.0135(12) 0.0130(11)
C2 0.0351(14) 0.0217(12) 0.0296(13) 0.0091(10) 0.0119(11) 0.0111(10)
C3 0.0336(14) 0.0236(13) 0.0262(12) 0.0053(10) 0.0068(11) 0.0080(10)
C4 0.0358(14) 0.0185(12) 0.0315(13) 0.0067(10) 0.0112(11) 0.0079(10)
C5 0.0379(14) 0.0228(13) 0.0326(13) 0.0116(11) 0.0083(11) 0.0094(11)
C6 0.0323(14) 0.0270(13) 0.0302(13) 0.0077(11) 0.0032(11) 0.0061(11)
C7 0.0389(15) 0.0173(12) 0.0355(14) 0.0051(10) 0.0071(12) 0.0047(10)
C8 0.0440(16) 0.0193(12) 0.0335(14) 0.0045(11) 0.0099(13) 0.0066(11)
C9 0.0325(14) 0.0271(13) 0.0341(14) 0.0048(11) 0.0038(11) 0.0020(11)
C10 0.0342(15) 0.0364(15) 0.0327(14) 0.0030(12) 0.0061(12) 0.0033(12)
C11 0.068(2) 0.054(2) 0.0432(18) 0.0043(16) 0.0233(17) -0.0112(17)
C12 0.076(3) 0.049(2) 0.055(2) 0.0015(17) 0.0260(19) -0.0257(18)
C13 0.0475(18) 0.0342(16) 0.0416(17) -0.0030(13) 0.0089(14) -0.0089(13)
C14 0.0379(16) 0.0408(16) 0.0322(15) 0.0021(12) 0.0071(12) 0.0041(13)
C15 0.094(3) 0.064(2) 0.050(2) -0.0123(18) 0.036(2) -0.014(2)
C16 0.0353(15) 0.0321(14) 0.0304(14) 0.0028(11) 0.0052(12) 0.0017(12)
C17 0.0490(19) 0.0454(19) 0.051(2) -0.0097(15) 0.0009(15) 0.0095(15)
C18 0.0336(14) 0.0306(14) 0.0277(13) 0.0056(11) 0.0031(11) 0.0035(11)
C19 0.0339(14) 0.0280(13) 0.0310(14) 0.0035(11) 0.0046(11) 0.0054(11)
C20 0.0431(16) 0.0280(14) 0.0318(14) 0.0018(11) 0.0022(12) 0.0061(12)
C21 0.0430(17) 0.0422(17) 0.0433(17) -0.0020(13) 0.0106(14) 0.0140(14)
C22 0.0322(15) 0.0421(17) 0.0433(17) 0.0038(13) 0.0047(13) 0.0077(13)
C23 0.076(4) 0.303(11) 0.047(3) 0.050(4) 0.007(3) -0.021(5)
N1 0.0349(12) 0.0286(12) 0.0289(11) 0.0029(9) 0.0023(9) 0.0050(10)
N2 0.0371(13) 0.0445(14) 0.0308(12) -0.0046(11) 0.0008(10) 0.0009(11)
N3 0.0372(14) 0.0399(14) 0.0341(13) -0.0045(11) 0.0009(11) 0.0005(11)
N4 0.0332(12) 0.0258(11) 0.0296(11) 0.0054(9) 0.0001(9) 0.0043(9)
N5 0.0446(14) 0.0351(14) 0.0403(14) 0.0095(11) -0.0023(11) 0.0016(11)
O1 0.0481(12) 0.0205(9) 0.0408(11) 0.0093(8) 0.0058(9) 0.0127(8)
O2 0.0587(13) 0.0335(11) 0.0389(11) 0.0103(9) -0.0009(10) 0.0183(10)
O3 0.0544(13) 0.0271(11) 0.0543(13) 0.0057(10) -0.0129(11) 0.0015(9)
O4 0.0519(12) 0.0163(9) 0.0376(10) 0.0055(8) 0.0023(9) 0.0086(8)
O5 0.0581(15) 0.0567(15) 0.0518(14) 0.0235(12) -0.0079(11) 0.0136(12)
O6 0.091(2) 0.0362(14) 0.087(2) -0.0045(14) -0.0425(17) -0.0008(14)
O1W 0.159(6) 0.70(2) 0.162(6) 0.241(9) 0.047(5) 0.187(10)

loop_
_atom_type_symbol
_atom_type_description
_atom_type_scat_dispersion_real
_atom_type_scat_dispersion_imag
_atom_type_scat_source
C C 0.0033 0.0016 'International Tables Vol C Tables 4.2.6.8 and 6.1.1.4'
H H 0.0000 0.0000 'International Tables Vol C Tables 4.2.6.8 and 6.1.1.4'
N N 0.0061 0.0033 'International Tables Vol C Tables 4.2.6.8 and 6.1.1.4'
O O 0.0106 0.0060 'International Tables Vol C Tables 4.2.6.8 and 6.1.1.4'
Zn Zn 0.2839 1.4301 'International Tables Vol C Tables 4.2.6.8 and 6.1.1.4'

loop_
_geom_angle_atom_site_label_1
_geom_angle_atom_site_label_2
_geom_angle_atom_site_label_3
_geom_angle
_geom_angle_site_symmetry_1
_geom_angle_site_symmetry_3
O1 Zn1 O4 101.08(9) . 1_545
O1 Zn1 N4 116.34(9) . 2_767
O4 Zn1 N4 115.06(9) 1_545 2_767
O1 Zn1 N1 110.18(9) . .
O4 Zn1 N1 103.05(9) 1_545 .
N4 Zn1 N1 110.08(9) 2_767 .
O2 C1 O1 123.6(2) . .
O2 C1 C2 119.6(2) . .
O1 C1 C2 116.8(2) . .
C3 C2 C7 119.7(2) . .
C3 C2 C1 119.6(2) . .
C7 C2 C1 120.7(2) . .
C2 C3 C4 121.1(2) . .
C2 C3 H3 119.4 . .
C4 C3 H3 119.4 . .
C3 C4 C5 119.8(2) . .
C3 C4 C8 118.7(2) . .
C5 C4 C8 121.5(2) . .
C6 C5 C4 118.2(2) . .
C6 C5 H5 120.9 . .
C4 C5 H5 120.9 . .
C5 C6 C7 123.0(2) . .
C5 C6 N5 119.0(2) . .
C7 C6 N5 118.1(2) . .
C6 C7 C2 118.2(2) . .
C6 C7 H7 120.9 . .
C2 C7 H7 120.9 . .
O3 C8 O4 124.3(2) . .
O3 C8 C4 118.9(2) . .
O4 C8 C4 116.7(2) . .
N1 C9 C10 124.2(3) . .
N1 C9 H9 117.9 . .
C10 C9 H9 117.9 . .
C11 C10 C9 116.9(3) . .
C11 C10 C14 122.7(3) . .
C9 C10 C14 120.4(3) . .
C10 C11 C12 119.3(3) . .
C10 C11 H11 120.4 . .
C12 C11 H11 120.4 . .
C13 C12 C11 119.9(3) . .
C13 C12 H12 120.0 . .
C11 C12 H12 120.0 . .
N1 C13 C12 122.2(3) . .
N1 C13 H13 118.9 . .
C12 C13 H13 118.9 . .
N2 C14 C10 115.6(3) . .
N2 C14 C15 124.2(3) . .
C10 C14 C15 120.2(3) . .
C14 C15 H15A 109.5 . .
C14 C15 H15B 109.5 . .
H15A C15 H15B 109.5 . .
C14 C15 H15C 109.5 . .
H15A C15 H15C 109.5 . .
H15B C15 H15C 109.5 . .
N3 C16 C18 115.7(3) . .
N3 C16 C17 124.7(3) . .
C18 C16 C17 119.6(3) . .
C16 C17 H17A 109.5 . .
C16 C17 H17B 109.5 . .
H17A C17 H17B 109.5 . .
C16 C17 H17C 109.5 . .
H17A C17 H17C 109.5 . .
H17B C17 H17C 109.5 . .
C19 C18 C22 117.3(3) . .
C19 C18 C16 120.7(2) . .
C22 C18 C16 122.0(3) . .
N4 C19 C18 123.7(3) . .
N4 C19 H19 118.2 . .
C18 C19 H19 118.2 . .
N4 C20 C21 121.4(3) . .
N4 C20 H20 119.3 . .
C21 C20 H20 119.3 . .
C20 C21 C22 119.6(3) . .
C20 C21 H21 120.2 . .
C22 C21 H21 120.2 . .
C21 C22 C18 119.4(3) . .
C21 C22 H22 120.3 . .
C18 C22 H22 120.3 . .
O1W C23 H23A 109.5 . .
O1W C23 H23B 109.5 . .
H23A C23 H23B 109.5 . .
O1W C23 H23C 109.5 . .
H23A C23 H23C 109.5 . .
H23B C23 H23C 109.5 . .
C13 N1 C9 117.6(3) . .
C13 N1 Zn1 119.19(19) . .
C9 N1 Zn1 122.94(19) . .
C14 N2 N3 116.3(2) . .
C16 N3 N2 115.9(2) . .
C19 N4 C20 118.5(2) . .
C19 N4 Zn1 119.58(19) . 2_767
C20 N4 Zn1 121.67(19) . 2_767
O6 N5 O5 123.2(3) . .
O6 N5 C6 118.3(2) . .
O5 N5 C6 118.5(2) . .
C1 O1 Zn1 107.17(17) . .
C8 O4 Zn1 110.94(17) . 1_565
C23 O1W H1W 109.5 . .

loop_
_geom_bond_atom_site_label_1
_geom_bond_atom_site_label_2
_geom_bond_distance
_geom_bond_site_symmetry_2
Zn1 O1 1.968(2) .
Zn1 O4 1.977(2) 1_545
Zn1 N4 2.041(3) 2_767
Zn1 N1 2.069(3) .
C1 O2 1.235(3) .
C1 O1 1.280(3) .
C1 C2 1.497(3) .
C2 C3 1.388(4) .
C2 C7 1.387(4) .
C3 C4 1.383(4) .
C3 H3 0.9300 .
C4 C5 1.386(4) .
C4 C8 1.513(4) .
C5 C6 1.382(4) .
C5 H5 0.9300 .
C6 C7 1.381(4) .
C6 N5 1.471(4) .
C7 H7 0.9300 .
C8 O3 1.227(3) .
C8 O4 1.274(3) .
C9 N1 1.339(3) .
C9 C10 1.384(4) .
C9 H9 0.9300 .
C10 C11 1.381(5) .
C10 C14 1.482(4) .
C11 C12 1.383(5) .
C11 H11 0.9300 .
C12 C13 1.359(5) .
C12 H12 0.9300 .
C13 N1 1.339(4) .
C13 H13 0.9300 .
C14 N2 1.274(4) .
C14 C15 1.492(5) .
C15 H15A 0.9600 .
C15 H15B 0.9600 .
C15 H15C 0.9600 .
C16 N3 1.275(4) .
C16 C18 1.494(4) .
C16 C17 1.493(4) .
C17 H17A 0.9600 .
C17 H17B 0.9600 .
C17 H17C 0.9600 .
C18 C19 1.376(4) .
C18 C22 1.387(4) .
C19 N4 1.344(3) .
C19 H19 0.9300 .
C20 N4 1.336(4) .
C20 C21 1.381(4) .
C20 H20 0.9300 .
C21 C22 1.384(4) .
C21 H21 0.9300 .
C22 H22 0.9300 .
C23 O1W 1.046(8) .
C23 H23A 0.9600 .
C23 H23B 0.9600 .
C23 H23C 0.9600 .
N2 N3 1.392(3) .
N4 Zn1 2.041(3) 2_767
N5 O6 1.208(3) .
N5 O5 1.212(3) .
O4 Zn1 1.977(2) 1_565
O1W H1W 0.8200 .

loop_
_geom_torsion_atom_site_label_1
_geom_torsion_atom_site_label_2
_geom_torsion_atom_site_label_3
_geom_torsion_atom_site_label_4
_geom_torsion
_geom_torsion_site_symmetry_1
_geom_torsion_site_symmetry_4
O2 C1 C2 C3 9.3(4) . .
O1 C1 C2 C3 -171.0(2) . .
O2 C1 C2 C7 -171.7(3) . .
O1 C1 C2 C7 8.0(4) . .
C7 C2 C3 C4 0.4(4) . .
C1 C2 C3 C4 179.5(2) . .
C2 C3 C4 C5 1.1(4) . .
C2 C3 C4 C8 -179.2(2) . .
C3 C4 C5 C6 -1.2(4) . .
C8 C4 C5 C6 179.2(2) . .
C4 C5 C6 C7 -0.3(4) . .
C4 C5 C6 N5 179.9(2) . .
C5 C6 C7 C2 1.8(4) . .
N5 C6 C7 C2 -178.4(2) . .
C3 C2 C7 C6 -1.8(4) . .
C1 C2 C7 C6 179.2(2) . .
C3 C4 C8 O3 3.1(4) . .
C5 C4 C8 O3 -177.2(3) . .
C3 C4 C8 O4 -175.0(2) . .
C5 C4 C8 O4 4.6(4) . .
N1 C9 C10 C11 -1.5(5) . .
N1 C9 C10 C14 176.4(3) . .
C9 C10 C11 C12 0.5(5) . .
C14 C10 C11 C12 -177.4(4) . .
C10 C11 C12 C13 0.4(7) . .
C11 C12 C13 N1 -0.4(6) . .
C11 C10 C14 N2 159.3(3) . .
C9 C10 C14 N2 -18.5(4) . .
C11 C10 C14 C15 -19.6(5) . .
C9 C10 C14 C15 162.6(3) . .
N3 C16 C18 C19 -161.9(3) . .
C17 C16 C18 C19 19.3(4) . .
N3 C16 C18 C22 20.1(4) . .
C17 C16 C18 C22 -158.7(3) . .
C22 C18 C19 N4 -2.9(4) . .
C16 C18 C19 N4 179.1(2) . .
N4 C20 C21 C22 -1.9(5) . .
C20 C21 C22 C18 0.8(5) . .
C19 C18 C22 C21 1.4(4) . .
C16 C18 C22 C21 179.5(3) . .
C12 C13 N1 C9 -0.6(5) . .
C12 C13 N1 Zn1 173.4(3) . .
C10 C9 N1 C13 1.5(4) . .
C10 C9 N1 Zn1 -172.2(2) . .
O1 Zn1 N1 C13 102.1(2) . .
O4 Zn1 N1 C13 -5.1(2) 1_545 .
N4 Zn1 N1 C13 -128.3(2) 2_767 .
O1 Zn1 N1 C9 -84.3(2) . .
O4 Zn1 N1 C9 168.5(2) 1_545 .
N4 Zn1 N1 C9 45.3(2) 2_767 .
C10 C14 N2 N3 177.8(3) . .
C15 C14 N2 N3 -3.3(5) . .
C18 C16 N3 N2 177.5(2) . .
C17 C16 N3 N2 -3.7(5) . .
C14 N2 N3 C16 121.1(3) . .
C18 C19 N4 C20 1.9(4) . .
C18 C19 N4 Zn1 -172.8(2) . 2_767
C21 C20 N4 C19 0.6(4) . .
C21 C20 N4 Zn1 175.2(2) . 2_767
C5 C6 N5 O6 168.0(3) . .
C7 C6 N5 O6 -11.9(4) . .
C5 C6 N5 O5 -13.3(4) . .
C7 C6 N5 O5 166.9(3) . .
O2 C1 O1 Zn1 -5.8(3) . .
C2 C1 O1 Zn1 174.49(18) . .
O4 Zn1 O1 C1 -179.83(17) 1_545 .
N4 Zn1 O1 C1 -54.5(2) 2_767 .
N1 Zn1 O1 C1 71.68(19) . .
O3 C8 O4 Zn1 -7.8(4) . 1_565
C4 C8 O4 Zn1 170.20(18) . 1_565
